data_1576074
loop_
_publ_author_name
'Fukui, Tomoya'
'Tsuchiya, Masahiro'
'Mita, Naoya'
'Fukushima, Takanori'

_publ_section_title
;
 Wrapping a single crystal spin-crossover complex with a single crystal
 non-spin-crossover complex to modulate the spin-transition temperature.
;
_journal_issue 47
_journal_name_full 'Chemical science'
_journal_page_first 22387
_journal_page_last 22393
_journal_paper_doi 10.1039/d5sc04311e
_journal_volume 16
_journal_year 2025
_chemical_formula_moiety 'C24 H18 N10 O4 Zn, 2(B F4)'
_chemical_formula_sum 'C24 H18 B2 F8 N10 O4 Zn'
_chemical_formula_weight 749.47
_space_group_crystal_system orthorhombic
_space_group_IT_number 60
_space_group_name_Hall '-P 2n 2ab'
_space_group_name_H-M_alt 'P b c n'
_atom_sites_solution_hydrogens mixed
_atom_sites_solution_primary dual
_audit_creation_date 2022-10-19
_audit_creation_method
;
Olex2 1.3
(compiled 2020.11.12 svn.r5f609507 for OlexSys, GUI svn.r6408)
;
_audit_update_record
;
2024-12-06 deposited with the CCDC.	2025-10-27 downloaded from the CCDC.
;
_cell_angle_alpha 90
_cell_angle_beta 90
_cell_angle_gamma 90
_cell_formula_units_Z 4
_cell_length_a 16.5259(4)
_cell_length_b 10.5110(3)
_cell_length_c 16.4296(4)
_cell_measurement_reflns_used 6025
_cell_measurement_temperature 93.15
_cell_measurement_theta_max 76.2950
_cell_measurement_theta_min 4.9670
_cell_volume 2853.88(13)
_computing_cell_refinement 'CrysAlisPro 1.171.42.57a (Rigaku OD, 2022)'
_computing_data_collection 'CrysAlisPro 1.171.42.57a (Rigaku OD, 2022)'
_computing_data_reduction 'CrysAlisPro 1.171.42.57a (Rigaku OD, 2022)'
_computing_molecular_graphics 'Olex2 1.3 (Dolomanov et al., 2009)'
_computing_publication_material 'Olex2 1.3 (Dolomanov et al., 2009)'
_computing_structure_refinement 'SHELXL 2019/2 (Sheldrick, 2015)'
_computing_structure_solution 'SHELXT 2018/2 (Sheldrick, 2018)'
_diffrn_ambient_temperature 93.15
_diffrn_detector 'Hybrid Pixel Array Detector'
_diffrn_detector_area_resol_mean 10.0000
_diffrn_detector_type HyPix
_diffrn_measured_fraction_theta_full 1.000
_diffrn_measured_fraction_theta_max 0.952
_diffrn_measurement_details
;
List of Runs (angles in degrees, time in seconds):

  # Type    Start    End  Width  t~exp~   \w     \q     \k     \f   Frames
#--------------------------------------------------------------------------
  1  \w    -26.00  44.00   0.50    0.41    --   46.57 -37.00 -30.00  140
  2  \w     50.00  75.00   0.50    1.64    --  104.61-131.00 -78.00   50
  3  \w     80.00 105.00   0.50    1.64    --  104.61 -94.00 -60.00   50
  4  \w     55.00  85.00   0.50    0.41    --   46.57-132.00  12.00   60
  5  \w     38.00  64.00   0.50    1.64    --  104.61 -94.00 -60.00   52
  6  \w     45.00 127.00   0.50    1.64    --  104.61  -2.00  81.00  164
  7  \w     80.00 105.00   0.50    0.41    --   46.57 138.00 168.00   50
  8  \w     47.00 122.00   0.50    1.64    --  104.61-138.00 106.00  150
  9  \w    -24.00  21.00   0.50    0.41    --  -46.57  19.00-180.00   90
 10  \w    -19.00   6.00   0.50    0.41    --  -46.57  19.00-150.00   50
 11  \w    -68.00 -29.00   0.50    1.64    -- -102.00  61.00  30.00   78
 12  \w    -68.00 -42.00   0.50    1.64    -- -102.00  61.00 120.00   52
 13  \w   -172.00 -82.00   0.50    1.64    -- -102.00-132.00  12.00  180
;
_diffrn_measurement_device 'four-circle diffractometer'
_diffrn_measurement_device_type 'XtaLAB Synergy R, DW system, HyPix'
_diffrn_measurement_method '\w scans'
_diffrn_orient_matrix_type 'CrysAlisPro convention (1999,Acta A55,543-557)'
_diffrn_orient_matrix_UB_11 -0.0634806000
_diffrn_orient_matrix_UB_12 0.1071994000
_diffrn_orient_matrix_UB_13 0.0029411000
_diffrn_orient_matrix_UB_21 -0.0682634000
_diffrn_orient_matrix_UB_22 -0.0998493000
_diffrn_orient_matrix_UB_23 -0.0005438000
_diffrn_orient_matrix_UB_31 0.0016116000
_diffrn_orient_matrix_UB_32 -0.0037453000
_diffrn_orient_matrix_UB_33 0.0937225000
_diffrn_radiation_monochromator mirror
_diffrn_radiation_probe x-ray
_diffrn_radiation_type 'Cu K\a'
_diffrn_radiation_wavelength 1.54184
_diffrn_reflns_av_R_equivalents 0.0265
_diffrn_reflns_av_unetI/netI 0.0261
_diffrn_reflns_Laue_measured_fraction_full 1.000
_diffrn_reflns_Laue_measured_fraction_max 0.952
_diffrn_reflns_limit_h_max 20
_diffrn_reflns_limit_h_min -20
_diffrn_reflns_limit_k_max 10
_diffrn_reflns_limit_k_min -13
_diffrn_reflns_limit_l_max 20
_diffrn_reflns_limit_l_min -8
_diffrn_reflns_number 10980
_diffrn_reflns_point_group_measured_fraction_full 1.000
_diffrn_reflns_point_group_measured_fraction_max 0.952
_diffrn_reflns_theta_full 67.684
_diffrn_reflns_theta_max 76.557
_diffrn_reflns_theta_min 4.987
_diffrn_source 'Rotating-anode X-ray tube'
_diffrn_source_type 'Rigaku (Cu) X-ray Source'
_exptl_absorpt_coefficient_mu 2.169
_exptl_absorpt_correction_T_max 1.000
_exptl_absorpt_correction_T_min 0.970
_exptl_absorpt_correction_type gaussian
_exptl_absorpt_process_details
;
CrysAlisPro 1.171.42.57a (Rigaku Oxford Diffraction, 2022)
Numerical absorption correction based on gaussian integration over
a multifaceted crystal model
Empirical absorption correction using spherical harmonics,
implemented in SCALE3 ABSPACK scaling algorithm.
;
_exptl_crystal_colour colourless
_exptl_crystal_colour_primary colourless
_exptl_crystal_density_diffrn 1.744
_exptl_crystal_description block
_exptl_crystal_F_000 1504
_exptl_crystal_size_max 0.12
_exptl_crystal_size_mid 0.05
_exptl_crystal_size_min 0.04
_refine_diff_density_max 0.770
_refine_diff_density_min -0.365
_refine_diff_density_rms 0.064
_refine_ls_extinction_method none
_refine_ls_goodness_of_fit_ref 1.039
_refine_ls_hydrogen_treatment mixed
_refine_ls_matrix_type full
_refine_ls_number_parameters 230
_refine_ls_number_reflns 2863
_refine_ls_number_restraints 2
_refine_ls_restrained_S_all 1.039
_refine_ls_R_factor_all 0.0401
_refine_ls_R_factor_gt 0.0345
_refine_ls_shift/su_max 0.001
_refine_ls_shift/su_mean 0.000
_refine_ls_structure_factor_coef Fsqd
_refine_ls_weighting_details 'w=1/[\s^2^(Fo^2^)+(0.0409P)^2^+3.1689P] where P=(Fo^2^+2Fc^2^)/3'
_refine_ls_weighting_scheme calc
_refine_ls_wR_factor_gt 0.0867
_refine_ls_wR_factor_ref 0.0901
_reflns_Friedel_coverage 0.000
_reflns_number_gt 2509
_reflns_number_total 2863
_reflns_threshold_expression 'I > 2\s(I)'
_cod_data_source_file d5sc04311e2.cif
_cod_data_source_block Zncdpp_93K
_cod_depositor_comments 'Adding full bibliography for 1576072--1576077.cif.'
_cod_database_code 1576074
_shelx_shelxl_version_number 2019/2
_chemical_oxdiff_formula 'C11 H10 N O'
_shelx_space_group_comment
;
The symmetry employed for this shelxl refinement is uniquely defined
by the following loop, which should always be used as a source of
symmetry information in preference to the above space-group names.
They are only intended as comments.
;
_shelx_estimated_absorpt_t_max 0.918
_shelx_estimated_absorpt_t_min 0.781
_reflns_odcompleteness_completeness 100.00
_reflns_odcompleteness_iscentric 1
_reflns_odcompleteness_theta 66.97
_olex2_refinement_description
;
1. Restrained distances
 H2-O2
 0.82 with sigma of 0.02
 H1-O1
 0.82 with sigma of 0.02
2. Others
 Fixed Sof: H1(0.5) H2(0.5)
3.a Aromatic/amide H refined with riding coordinates:
 C1(H1A), C2(H2A), C3(H3), C5(H5), C7(H7), C9(H9), C10(H10), C11(H11)
;
_olex2_submission_special_instructions 'No special instructions were received'
_oxdiff_exptl_absorpt_empirical_details
;
Empirical correction (ABSPACK) includes:
- Absorption correction using spherical harmonics
- Frame scaling
;
_oxdiff_exptl_absorpt_empirical_full_max 1.173
_oxdiff_exptl_absorpt_empirical_full_min 0.825

loop_
_space_group_symop_operation_xyz
'x, y, z'
'-x+1/2, -y+1/2, z+1/2'
'-x, y, -z+1/2'
'x+1/2, -y+1/2, -z'
'-x, -y, -z'
'x-1/2, y-1/2, -z-1/2'
'x, -y, z-1/2'
'-x-1/2, y-1/2, z'

loop_
_atom_site_label
_atom_site_type_symbol
_atom_site_fract_x
_atom_site_fract_y
_atom_site_fract_z
_atom_site_U_iso_or_equiv
_atom_site_adp_type
_atom_site_occupancy
_atom_site_site_symmetry_order
_atom_site_calc_flag
_atom_site_refinement_flags_posn
_atom_site_refinement_flags_adp
_atom_site_refinement_flags_occupancy
_atom_site_disorder_assembly
_atom_site_disorder_group
Zn1 Zn 0.500000 0.65327(3) 0.750000 0.01255(12) Uani 1 2 d S T P . .
O1 O 0.08047(8) 0.75909(15) 0.74070(9) 0.0215(3) Uani 1 1 d D . . . .
H1 H 0.0321(13) 0.764(5) 0.746(4) 0.036(16) Uiso 0.5 1 d D . P . .
O2 O 0.07937(8) 0.55113(15) 0.77061(9) 0.0229(3) Uani 1 1 d D . . . .
H2 H 0.0314(13) 0.548(4) 0.762(3) 0.012(11) Uiso 0.5 1 d D . P . .
N1 N 0.46083(9) 0.79560(16) 0.66268(9) 0.0147(3) Uani 1 1 d . . . . .
N2 N 0.37865(9) 0.81232(16) 0.65863(9) 0.0140(3) Uani 1 1 d . . . . .
N3 N 0.37104(10) 0.65402(15) 0.75369(9) 0.0138(3) Uani 1 1 d . . . . .
N4 N 0.38356(9) 0.49973(16) 0.85016(9) 0.0148(3) Uani 1 1 d . . . . .
N5 N 0.46553(9) 0.51450(15) 0.84086(10) 0.0154(3) Uani 1 1 d . . . . .
C1 C 0.49114(11) 0.8811(2) 0.61203(12) 0.0180(4) Uani 1 1 d . . . . .
H1A H 0.547267 0.891885 0.601616 0.022 Uiso 1 1 calc R U . . .
C2 C 0.42982(12) 0.9538(2) 0.57568(12) 0.0215(4) Uani 1 1 d . . . . .
H2A H 0.436268 1.021148 0.537655 0.026 Uiso 1 1 calc R U . . .
C3 C 0.35895(12) 0.9075(2) 0.60637(12) 0.0187(4) Uani 1 1 d . . . . .
H3 H 0.305967 0.936396 0.593625 0.022 Uiso 1 1 calc R U . . .
C4 C 0.32943(11) 0.73569(18) 0.70802(11) 0.0135(4) Uani 1 1 d . . . . .
C5 C 0.24590(11) 0.74319(18) 0.70931(11) 0.0151(4) Uani 1 1 d . . . . .
H5 H 0.217376 0.805350 0.678666 0.018 Uiso 1 1 calc R U . . .
C6 C 0.20581(11) 0.65489(18) 0.75787(11) 0.0149(4) Uani 1 1 d . . . . .
C7 C 0.24764(11) 0.56690(19) 0.80517(11) 0.0153(4) Uani 1 1 d . . . . .
H7 H 0.220363 0.505381 0.837445 0.018 Uiso 1 1 calc R U . . .
C8 C 0.33173(11) 0.57415(18) 0.80253(11) 0.0139(4) Uani 1 1 d . . . . .
C9 C 0.36646(12) 0.4131(2) 0.90923(12) 0.0199(4) Uani 1 1 d . . . . .
H9 H 0.314147 0.387894 0.927004 0.024 Uiso 1 1 calc R U . . .
C10 C 0.43877(12) 0.3691(2) 0.93816(13) 0.0210(4) Uani 1 1 d . . . . .
H10 H 0.447093 0.306826 0.979243 0.025 Uiso 1 1 calc R U . . .
C11 C 0.49830(11) 0.43568(19) 0.89409(12) 0.0176(4) Uani 1 1 d . . . . .
H11 H 0.554895 0.425240 0.901689 0.021 Uiso 1 1 calc R U . . .
C12 C 0.11500(12) 0.65499(18) 0.75642(11) 0.0142(4) Uani 1 1 d . . . . .
F1 F 0.26947(10) 0.83950(14) 1.03788(8) 0.0366(4) Uani 1 1 d . . . . .
F2 F 0.28275(12) 0.64080(15) 0.98773(11) 0.0528(5) Uani 1 1 d . . . . .
F3 F 0.39407(9) 0.75527(18) 1.02208(11) 0.0523(5) Uani 1 1 d . . . . .
F4 F 0.32028(7) 0.81076(14) 0.91100(8) 0.0276(3) Uani 1 1 d . . . . .
B1 B 0.31686(15) 0.7601(2) 0.99014(15) 0.0233(5) Uani 1 1 d . . . . .

loop_
_atom_site_aniso_label
_atom_site_aniso_U_11
_atom_site_aniso_U_22
_atom_site_aniso_U_33
_atom_site_aniso_U_23
_atom_site_aniso_U_13
_atom_site_aniso_U_12
Zn1 0.00661(18) 0.0162(2) 0.01488(19) 0.000 0.00025(12) 0.000
O1 0.0112(7) 0.0258(8) 0.0275(7) 0.0037(6) 0.0010(5) 0.0037(6)
O2 0.0114(6) 0.0249(8) 0.0324(8) -0.0001(6) 0.0015(6) -0.0047(6)
N1 0.0091(7) 0.0191(8) 0.0159(7) 0.0007(6) 0.0012(6) 0.0002(6)
N2 0.0075(7) 0.0190(8) 0.0155(7) 0.0024(6) -0.0001(6) 0.0001(6)
N3 0.0092(7) 0.0174(8) 0.0147(8) 0.0004(6) 0.0005(5) 0.0005(6)
N4 0.0075(7) 0.0181(8) 0.0187(8) 0.0034(6) 0.0015(6) 0.0006(6)
N5 0.0086(7) 0.0183(8) 0.0192(8) 0.0010(6) 0.0009(6) 0.0002(6)
C1 0.0133(9) 0.0232(10) 0.0174(9) 0.0007(8) 0.0033(7) -0.0021(8)
C2 0.0169(9) 0.0275(11) 0.0202(10) 0.0086(8) 0.0034(7) -0.0003(8)
C3 0.0147(9) 0.0228(10) 0.0185(9) 0.0059(8) -0.0002(7) 0.0013(8)
C4 0.0108(8) 0.0155(9) 0.0141(8) -0.0006(7) 0.0008(7) 0.0003(7)
C5 0.0115(8) 0.0172(9) 0.0166(8) -0.0002(7) -0.0011(7) 0.0001(7)
C6 0.0099(9) 0.0179(9) 0.0171(9) -0.0028(7) 0.0009(7) -0.0007(7)
C7 0.0113(8) 0.0180(9) 0.0166(8) 0.0007(7) 0.0025(7) -0.0011(7)
C8 0.0112(8) 0.0142(8) 0.0161(9) -0.0001(7) 0.0009(7) 0.0008(7)
C9 0.0150(9) 0.0220(10) 0.0228(10) 0.0065(8) 0.0028(7) 0.0001(8)
C10 0.0185(10) 0.0211(10) 0.0233(10) 0.0075(8) 0.0007(8) 0.0039(8)
C11 0.0127(8) 0.0200(10) 0.0200(9) 0.0001(8) -0.0009(7) 0.0039(8)
C12 0.0102(9) 0.0191(9) 0.0135(8) 0.0003(7) 0.0001(6) -0.0004(7)
F1 0.0511(9) 0.0364(8) 0.0222(6) -0.0019(6) -0.0001(6) 0.0139(7)
F2 0.0699(12) 0.0291(8) 0.0595(10) -0.0104(7) 0.0367(9) -0.0203(8)
F3 0.0306(8) 0.0618(11) 0.0647(11) 0.0291(9) -0.0152(7) 0.0071(8)
F4 0.0186(6) 0.0378(7) 0.0263(6) 0.0036(6) 0.0023(5) 0.0008(5)
B1 0.0202(11) 0.0229(12) 0.0268(12) 0.0038(10) 0.0005(9) -0.0001(9)

loop_
_atom_type_symbol
_atom_type_description
_atom_type_scat_dispersion_real
_atom_type_scat_dispersion_imag
_atom_type_scat_source
C C 0.0181 0.0091 'International Tables Vol C Tables 4.2.6.8 and 6.1.1.4'
H H 0.0000 0.0000 'International Tables Vol C Tables 4.2.6.8 and 6.1.1.4'
B B 0.0090 0.0039 'International Tables Vol C Tables 4.2.6.8 and 6.1.1.4'
F F 0.0727 0.0534 'International Tables Vol C Tables 4.2.6.8 and 6.1.1.4'
N N 0.0311 0.0180 'International Tables Vol C Tables 4.2.6.8 and 6.1.1.4'
O O 0.0492 0.0322 'International Tables Vol C Tables 4.2.6.8 and 6.1.1.4'
Zn Zn -1.5491 0.6778 'International Tables Vol C Tables 4.2.6.8 and 6.1.1.4'

loop_
_exptl_crystal_face_index_h
_exptl_crystal_face_index_k
_exptl_crystal_face_index_l
_exptl_crystal_face_perp_dist
1 2 0 0.0150
1 -2 0 0.0113
0 0 -1 0.0901
0 0 1 0.0319
1 0 0 0.0188
-1 -2 0 0.0206
-1 0 0 0.0225

loop_
_geom_angle_atom_site_label_1
_geom_angle_atom_site_label_2
_geom_angle_atom_site_label_3
_geom_angle
_geom_angle_site_symmetry_1
_geom_angle_site_symmetry_3
_geom_angle_publ_flag
N1 Zn1 N1 92.91(9) 3_656 . ?
N3 Zn1 N1 106.06(6) 3_656 . ?
N3 Zn1 N1 73.64(6) . . ?
N3 Zn1 N1 73.64(6) 3_656 3_656 ?
N3 Zn1 N1 106.06(6) . 3_656 ?
N3 Zn1 N3 179.58(9) 3_656 . ?
N3 Zn1 N5 106.58(6) . 3_656 ?
N3 Zn1 N5 73.72(6) 3_656 3_656 ?
N3 Zn1 N5 106.58(6) 3_656 . ?
N3 Zn1 N5 73.72(6) . . ?
N5 Zn1 N1 95.00(6) 3_656 . ?
N5 Zn1 N1 95.00(6) . 3_656 ?
N5 Zn1 N1 147.34(6) . . ?
N5 Zn1 N1 147.34(6) 3_656 3_656 ?
N5 Zn1 N5 95.22(9) 3_656 . ?
C12 O1 H1 118(4) . . ?
C12 O2 H2 118(3) . . ?
N2 N1 Zn1 114.56(11) . . ?
C1 N1 Zn1 140.40(13) . . ?
C1 N1 N2 104.92(15) . . ?
N1 N2 C4 118.21(15) . . ?
C3 N2 N1 111.26(15) . . ?
C3 N2 C4 130.51(16) . . ?
C4 N3 Zn1 120.17(12) . . ?
C8 N3 Zn1 120.19(12) . . ?
C8 N3 C4 119.64(16) . . ?
N5 N4 C8 118.61(15) . . ?
C9 N4 N5 111.11(15) . . ?
C9 N4 C8 130.24(16) . . ?
N4 N5 Zn1 114.40(11) . . ?
C11 N5 Zn1 140.52(13) . . ?
C11 N5 N4 105.07(15) . . ?
N1 C1 H1A 124.3 . . ?
N1 C1 C2 111.36(17) . . ?
C2 C1 H1A 124.3 . . ?
C1 C2 H2A 127.2 . . ?
C3 C2 C1 105.57(18) . . ?
C3 C2 H2A 127.2 . . ?
N2 C3 C2 106.89(17) . . ?
N2 C3 H3 126.6 . . ?
C2 C3 H3 126.6 . . ?
N3 C4 N2 113.37(16) . . ?
N3 C4 C5 122.93(17) . . ?
C5 C4 N2 123.70(17) . . ?
C4 C5 H5 121.8 . . ?
C4 C5 C6 116.48(17) . . ?
C6 C5 H5 121.8 . . ?
C5 C6 C7 121.79(18) . . ?
C5 C6 C12 117.80(17) . . ?
C7 C6 C12 120.39(17) . . ?
C6 C7 H7 121.9 . . ?
C6 C7 C8 116.22(17) . . ?
C8 C7 H7 121.9 . . ?
N3 C8 N4 113.02(16) . . ?
N3 C8 C7 122.72(17) . . ?
C7 C8 N4 124.25(17) . . ?
N4 C9 H9 126.5 . . ?
N4 C9 C10 107.03(17) . . ?
C10 C9 H9 126.5 . . ?
C9 C10 H10 127.3 . . ?
C9 C10 C11 105.30(18) . . ?
C11 C10 H10 127.3 . . ?
N5 C11 C10 111.47(17) . . ?
N5 C11 H11 124.3 . . ?
C10 C11 H11 124.3 . . ?
O1 C12 O2 125.27(18) . . ?
O1 C12 C6 117.15(17) . . ?
O2 C12 C6 117.57(17) . . ?
F1 B1 F4 108.50(18) . . ?
F2 B1 F1 109.48(19) . . ?
F2 B1 F3 110.9(2) . . ?
F2 B1 F4 109.6(2) . . ?
F3 B1 F1 109.2(2) . . ?
F3 B1 F4 109.15(18) . . ?

loop_
_geom_bond_atom_site_label_1
_geom_bond_atom_site_label_2
_geom_bond_distance
_geom_bond_site_symmetry_2
_geom_bond_publ_flag
Zn1 N1 2.1715(16) 3_656 ?
Zn1 N1 2.1715(16) . ?
Zn1 N3 2.1321(17) . ?
Zn1 N3 2.1321(17) 3_656 ?
Zn1 N5 2.1635(16) . ?
Zn1 N5 2.1634(16) 3_656 ?
O1 H1 0.81(2) . ?
O1 C12 1.261(2) . ?
O2 H2 0.805(19) . ?
O2 C12 1.262(2) . ?
N1 N2 1.371(2) . ?
N1 C1 1.323(3) . ?
N2 C3 1.358(3) . ?
N2 C4 1.403(2) . ?
N3 C4 1.331(2) . ?
N3 C8 1.331(2) . ?
N4 N5 1.372(2) . ?
N4 C8 1.399(2) . ?
N4 C9 1.361(3) . ?
N5 C11 1.321(3) . ?
C1 H1A 0.9500 . ?
C1 C2 1.403(3) . ?
C2 H2A 0.9500 . ?
C2 C3 1.365(3) . ?
C3 H3 0.9500 . ?
C4 C5 1.383(3) . ?
C5 H5 0.9500 . ?
C5 C6 1.392(3) . ?
C6 C7 1.392(3) . ?
C6 C12 1.501(3) . ?
C7 H7 0.9500 . ?
C7 C8 1.392(3) . ?
C9 H9 0.9500 . ?
C9 C10 1.367(3) . ?
C10 H10 0.9500 . ?
C10 C11 1.408(3) . ?
C11 H11 0.9500 . ?
F1 B1 1.388(3) . ?
F2 B1 1.375(3) . ?
F3 B1 1.381(3) . ?
F4 B1 1.406(3) . ?

loop_
_geom_torsion_atom_site_label_1
_geom_torsion_atom_site_label_2
_geom_torsion_atom_site_label_3
_geom_torsion_atom_site_label_4
_geom_torsion
_geom_torsion_site_symmetry_1
_geom_torsion_site_symmetry_2
_geom_torsion_site_symmetry_3
_geom_torsion_site_symmetry_4
_geom_torsion_publ_flag
Zn1 N1 N2 C3 176.48(13) . . . . ?
Zn1 N1 N2 C4 -1.8(2) . . . . ?
Zn1 N1 C1 C2 -174.94(16) . . . . ?
Zn1 N3 C4 N2 2.0(2) . . . . ?
Zn1 N3 C4 C5 -178.23(14) . . . . ?
Zn1 N3 C8 N4 2.7(2) . . . . ?
Zn1 N3 C8 C7 -177.43(14) . . . . ?
Zn1 N5 C11 C10 179.11(16) . . . . ?
N1 N2 C3 C2 0.0(2) . . . . ?
N1 N2 C4 N3 -0.1(2) . . . . ?
N1 N2 C4 C5 -179.84(17) . . . . ?
N1 C1 C2 C3 -0.5(2) . . . . ?
N2 N1 C1 C2 0.5(2) . . . . ?
N2 C4 C5 C6 176.04(17) . . . . ?
N3 C4 C5 C6 -3.7(3) . . . . ?
N4 N5 C11 C10 0.1(2) . . . . ?
N4 C9 C10 C11 0.9(2) . . . . ?
N5 N4 C8 N3 -1.2(2) . . . . ?
N5 N4 C8 C7 178.93(17) . . . . ?
N5 N4 C9 C10 -0.9(2) . . . . ?
C1 N1 N2 C3 -0.3(2) . . . . ?
C1 N1 N2 C4 -178.56(16) . . . . ?
C1 C2 C3 N2 0.3(2) . . . . ?
C3 N2 C4 N3 -177.92(19) . . . . ?
C3 N2 C4 C5 2.3(3) . . . . ?
C4 N2 C3 C2 177.99(19) . . . . ?
C4 N3 C8 N4 -176.37(16) . . . . ?
C4 N3 C8 C7 3.5(3) . . . . ?
C4 C5 C6 C7 2.5(3) . . . . ?
C4 C5 C6 C12 -176.12(16) . . . . ?
C5 C6 C7 C8 1.4(3) . . . . ?
C5 C6 C12 O1 -28.2(2) . . . . ?
C5 C6 C12 O2 151.48(18) . . . . ?
C6 C7 C8 N3 -4.5(3) . . . . ?
C6 C7 C8 N4 175.37(17) . . . . ?
C7 C6 C12 O1 153.18(18) . . . . ?
C7 C6 C12 O2 -27.1(3) . . . . ?
C8 N3 C4 N2 -178.96(16) . . . . ?
C8 N3 C4 C5 0.8(3) . . . . ?
C8 N4 N5 Zn1 -0.8(2) . . . . ?
C8 N4 N5 C11 178.53(17) . . . . ?
C8 N4 C9 C10 -178.65(19) . . . . ?
C9 N4 N5 Zn1 -178.81(13) . . . . ?
C9 N4 N5 C11 0.5(2) . . . . ?
C9 N4 C8 N3 176.45(19) . . . . ?
C9 N4 C8 C7 -3.5(3) . . . . ?
C9 C10 C11 N5 -0.7(2) . . . . ?
C12 C6 C7 C8 179.94(17) . . . . ?

loop_
_exptl_oxdiff_crystal_face_indexfrac_h
_exptl_oxdiff_crystal_face_indexfrac_k
_exptl_oxdiff_crystal_face_indexfrac_l
_exptl_oxdiff_crystal_face_x
_exptl_oxdiff_crystal_face_y
_exptl_oxdiff_crystal_face_z
0.9983 1.9992 -0.0019 0.1509 -0.2678 -0.0061
1.0006 -1.9987 0.0012 -0.2778 0.1313 0.0092
0.0005 -0.0005 -0.9990 -0.0030 0.0006 -0.0936
-0.0005 0.0005 0.9990 0.0030 -0.0006 0.0936
0.9995 0.0002 -0.0004 -0.0634 -0.0683 0.0016
-0.9983 -1.9992 0.0019 -0.1509 0.2678 0.0061
-0.9995 -0.0002 0.0004 0.0634 0.0683 -0.0016
